data_4034388
loop_
_publ_author_name
'Hoffmann, Hendrik'
'Mukanov, Diana'
'Ganschow, Michael'
'Rominger, Frank'
'Freudenberg, Jan'
'Bunz, Uwe H. F.'

_publ_section_title
;
 2,3-Dihalo- and 2,3,6,7-Tetrahaloanthracenes by Vollhardt Trimerization.
;
_journal_issue 15
_journal_name_full 'The Journal of organic chemistry'
_journal_page_first 9826
_journal_page_last 9834
_journal_paper_doi 10.1021/acs.joc.9b01567
_journal_volume 84
_journal_year 2019
_chemical_formula_sum 'C74 H78 O2 Si4'
_chemical_formula_weight 1111.72
_chemical_name_common '18 in manuscript'
_space_group_crystal_system monoclinic
_space_group_IT_number 14
_space_group_name_Hall '-P 2ybc'
_space_group_name_H-M_alt 'P 1 21/c 1'
_atom_sites_solution_hydrogens geom
_audit_creation_method SHELXL-2017/1
_cell_angle_alpha 90
_cell_angle_beta 103.887(3)
_cell_angle_gamma 90
_cell_formula_units_Z 4
_cell_length_a 21.1699(9)
_cell_length_b 12.3706(3)
_cell_length_c 25.2309(11)
_cell_measurement_reflns_used 13750
_cell_measurement_temperature 200(2)
_cell_measurement_theta_max 69.89
_cell_measurement_theta_min 2.15
_cell_volume 6414.4(4)
_computing_cell_refinement 'X-Area Recipe 1.33.0.0 (STOE, 2015)'
_computing_data_collection 'X-Area Pilatus3_SV 1.31.144.0 (STOE, 2018)'
_computing_data_reduction 'X-Area Integrate 1.73.0.0 (STOE, 2018)'
_computing_molecular_graphics 'Bruker SHELXTL'
_computing_publication_material 'Bruker SHELXTL'
_computing_structure_refinement 'SHELXL-2017/1 (Sheldrick, 2017)'
_computing_structure_solution 'SHELXT-2014 (Sheldrick 2014)'
_diffrn_ambient_temperature 200(2)
_diffrn_detector_area_resol_mean 5.81
_diffrn_measured_fraction_theta_full 0.987
_diffrn_measured_fraction_theta_max 0.987
_diffrn_measurement_device_type 'STOE Stadivari'
_diffrn_measurement_method 'rotation method, \w scans'
_diffrn_radiation_type CuK\a
_diffrn_radiation_wavelength 1.54178
_diffrn_reflns_av_R_equivalents 0.1115
_diffrn_reflns_av_unetI/netI 0.1173
_diffrn_reflns_Laue_measured_fraction_full 0.987
_diffrn_reflns_Laue_measured_fraction_max 0.987
_diffrn_reflns_limit_h_max 24
_diffrn_reflns_limit_h_min -24
_diffrn_reflns_limit_k_max 8
_diffrn_reflns_limit_k_min -14
_diffrn_reflns_limit_l_max 24
_diffrn_reflns_limit_l_min -30
_diffrn_reflns_number 39325
_diffrn_reflns_point_group_measured_fraction_full 0.987
_diffrn_reflns_point_group_measured_fraction_max 0.987
_diffrn_reflns_theta_full 66.592
_diffrn_reflns_theta_max 66.592
_diffrn_reflns_theta_min 2.150
_diffrn_source 'Genix3D Cu HF'
_exptl_absorpt_coefficient_mu 1.197
_exptl_absorpt_correction_T_max 1.577
_exptl_absorpt_correction_T_min 0.615
_exptl_absorpt_correction_type multi-scan
_exptl_absorpt_process_details 'STOE X-AREA LANA'
_exptl_crystal_colour green
_exptl_crystal_density_diffrn 1.151
_exptl_crystal_description plank
_exptl_crystal_F_000 2376
_exptl_crystal_size_max 0.088
_exptl_crystal_size_mid 0.056
_exptl_crystal_size_min 0.019
_refine_diff_density_max 0.423
_refine_diff_density_min -0.362
_refine_diff_density_rms 0.057
_refine_ls_extinction_method none
_refine_ls_goodness_of_fit_ref 1.020
_refine_ls_hydrogen_treatment constr
_refine_ls_matrix_type full
_refine_ls_number_parameters 733
_refine_ls_number_reflns 11179
_refine_ls_number_restraints 674
_refine_ls_restrained_S_all 1.003
_refine_ls_R_factor_all 0.1784
_refine_ls_R_factor_gt 0.0786
_refine_ls_shift/su_max 0.001
_refine_ls_shift/su_mean 0.000
_refine_ls_structure_factor_coef Fsqd
_refine_ls_weighting_details 'w=1/[\s^2^(Fo^2^)+(0.0557P)^2^+8.0227P] where P=(Fo^2^+2Fc^2^)/3'
_refine_ls_weighting_scheme calc
_refine_ls_wR_factor_gt 0.1440
_refine_ls_wR_factor_ref 0.1845
_reflns_Friedel_coverage 0.000
_reflns_number_gt 5615
_reflns_number_total 11179
_reflns_threshold_expression 'I > 2\s(I)'
_cod_data_source_file jo9b01567_si_001.cif
_cod_data_source_block heh27
_cod_original_sg_symbol_H-M 'P 21/c'
_cod_database_code 4034388
_shelx_shelxl_version_number 2017/1
_shelx_space_group_comment
; 
The symmetry employed for this shelxl refinement is uniquely defined 
by the following loop, which should always be used as a source of 
symmetry information in preference to the above space-group names. 
They are only intended as comments. 
;
_shelx_estimated_absorpt_t_min 0.902
_shelx_estimated_absorpt_t_max 0.978
_exptl_absorpt_special_details 'X-Area LANA 1.70.0.0 (STOE, 2017)'

loop_
_space_group_symop_operation_xyz
'x, y, z'
'-x, y+1/2, -z+1/2'
'-x, -y, -z'
'x, -y-1/2, z-1/2'

loop_
_atom_site_label
_atom_site_type_symbol
_atom_site_fract_x
_atom_site_fract_y
_atom_site_fract_z
_atom_site_U_iso_or_equiv
_atom_site_adp_type
_atom_site_occupancy
_atom_site_site_symmetry_order
_atom_site_calc_flag
_atom_site_refinement_flags_posn
_atom_site_refinement_flags_adp
Si1 Si 0.12429(7) 0.58688(13) 0.65660(6) 0.0513(4) Uani 1 1 d . .
Si2 Si 0.08186(7) 0.80234(12) 0.54595(6) 0.0519(4) Uani 1 1 d . .
Si3 Si 0.78387(6) 0.74910(11) 0.48936(5) 0.0400(3) Uani 1 1 d . .
Si4 Si 0.81498(6) 0.50860(11) 0.58664(5) 0.0404(3) Uani 1 1 d . .
C1 C 0.5786(2) 0.4382(4) 0.61033(17) 0.0315(10) Uani 1 1 d . .
C2 C 0.5922(2) 0.3637(4) 0.64100(18) 0.0344(11) Uani 1 1 d . .
C3 C 0.5348(2) 0.8063(4) 0.46977(18) 0.0350(11) Uani 1 1 d . .
C4 C 0.5299(2) 0.8865(4) 0.44314(19) 0.0384(11) Uani 1 1 d . .
C5 C 0.3509(2) 0.4579(4) 0.62805(18) 0.0337(10) Uani 1 1 d . .
C6 C 0.3594(2) 0.3780(4) 0.65605(18) 0.0351(11) Uani 1 1 d . .
C7 C 0.3044(2) 0.8226(4) 0.48648(19) 0.0345(11) Uani 1 1 d . .
C8 C 0.2903(2) 0.8953(4) 0.45451(19) 0.0376(11) Uani 1 1 d . .
C11 C 0.5666(2) 0.5287(3) 0.57427(17) 0.0307(10) Uani 1 1 d . .
C12 C 0.50336(19) 0.5774(3) 0.55981(16) 0.0275(9) Uani 1 1 d . .
C13 C 0.4525(2) 0.5383(3) 0.58116(16) 0.0287(10) Uani 1 1 d . .
H13 H 0.459759 0.476241 0.603998 0.034 Uiso 1 1 calc R U
C14 C 0.3912(2) 0.5882(3) 0.56975(16) 0.0282(9) Uani 1 1 d . .
C15 C 0.3408(2) 0.5519(3) 0.59475(16) 0.0307(10) Uani 1 1 d . .
C16 C 0.2822(2) 0.6098(4) 0.58674(17) 0.0316(10) Uani 1 1 d . .
C17 C 0.2327(2) 0.5832(4) 0.61492(17) 0.0354(11) Uani 1 1 d . .
H17 H 0.240999 0.524619 0.639971 0.042 Uiso 1 1 calc R U
C18 C 0.1746(2) 0.6358(4) 0.60839(19) 0.0397(11) Uani 1 1 d . .
C19 C 0.1610(2) 0.7247(4) 0.56927(19) 0.0418(12) Uani 1 1 d . .
C20 C 0.2083(2) 0.7530(4) 0.54310(18) 0.0387(11) Uani 1 1 d . .
H20 H 0.199397 0.811723 0.518135 0.046 Uiso 1 1 calc R U
C21 C 0.2705(2) 0.7002(4) 0.55070(17) 0.0313(10) Uani 1 1 d . .
C22 C 0.3177(2) 0.7337(3) 0.52360(17) 0.0305(10) Uani 1 1 d . .
C23 C 0.3800(2) 0.6805(3) 0.53421(17) 0.0307(10) Uani 1 1 d . .
C24 C 0.4297(2) 0.7169(3) 0.51169(17) 0.0308(10) Uani 1 1 d . .
H24 H 0.421564 0.776059 0.486978 0.037 Uiso 1 1 calc R U
C25 C 0.4914(2) 0.6694(3) 0.52411(16) 0.0287(10) Uani 1 1 d . .
C26 C 0.5439(2) 0.7119(3) 0.50330(16) 0.0301(10) Uani 1 1 d . .
C27 C 0.6064(2) 0.6639(3) 0.51818(17) 0.0312(10) Uani 1 1 d . .
C28 C 0.6602(2) 0.7048(4) 0.50011(18) 0.0347(11) Uani 1 1 d . .
H28 H 0.652280 0.762933 0.474786 0.042 Uiso 1 1 calc R U
C29 C 0.7225(2) 0.6670(4) 0.51630(17) 0.0330(10) Uani 1 1 d . .
C30 C 0.7344(2) 0.5735(4) 0.55317(18) 0.0354(10) Uani 1 1 d . .
C31 C 0.6821(2) 0.5308(4) 0.56929(18) 0.0355(11) Uani 1 1 d . .
H31 H 0.689533 0.469124 0.592366 0.043 Uiso 1 1 calc R U
C32 C 0.6172(2) 0.5723(4) 0.55393(17) 0.0311(10) Uani 1 1 d . .
C41 C 0.6115(2) 0.2731(4) 0.67716(18) 0.0361(11) Uani 1 1 d . .
C42 C 0.5825(2) 0.2538(4) 0.72025(19) 0.0478(13) Uani 1 1 d . .
H42 H 0.548803 0.299856 0.725786 0.057 Uiso 1 1 calc R U
C43 C 0.6028(3) 0.1678(4) 0.7549(2) 0.0552(14) Uani 1 1 d . .
H43 H 0.583099 0.154988 0.784430 0.066 Uiso 1 1 calc R U
C44 C 0.6513(3) 0.1005(4) 0.7470(2) 0.0492(13) Uani 1 1 d . .
H44 H 0.664974 0.041269 0.770986 0.059 Uiso 1 1 calc R U
C45 C 0.6800(3) 0.1189(4) 0.7046(2) 0.0537(14) Uani 1 1 d . .
H45 H 0.713433 0.072172 0.699097 0.064 Uiso 1 1 calc R U
C46 C 0.6605(2) 0.2046(4) 0.66997(19) 0.0439(12) Uani 1 1 d . .
H46 H 0.680857 0.216962 0.640797 0.053 Uiso 1 1 calc R U
C51 C 0.3712(2) 0.2830(4) 0.69013(18) 0.0401(11) Uani 1 1 d . .
C52 C 0.3380(3) 0.2684(4) 0.7312(2) 0.0526(14) Uani 1 1 d . .
H52 H 0.305893 0.318858 0.735785 0.063 Uiso 1 1 calc R U
C53 C 0.3525(3) 0.1794(5) 0.7650(2) 0.0649(16) Uani 1 1 d . .
H53 H 0.330335 0.169176 0.793161 0.078 Uiso 1 1 calc R U
C54 C 0.3983(3) 0.1057(5) 0.7587(2) 0.0643(16) Uani 1 1 d . .
H54 H 0.408273 0.045680 0.782735 0.077 Uiso 1 1 calc R U
C55 C 0.4298(3) 0.1186(4) 0.7177(2) 0.0604(15) Uani 1 1 d . .
H55 H 0.460677 0.066323 0.712658 0.073 Uiso 1 1 calc R U
C56 C 0.4168(3) 0.2071(4) 0.6837(2) 0.0497(13) Uani 1 1 d . .
H56 H 0.439234 0.216088 0.655614 0.060 Uiso 1 1 calc R U
C61 C 0.2685(2) 0.9781(4) 0.41434(18) 0.0399(11) Uani 1 1 d . .
C62 C 0.3067(3) 1.0688(4) 0.4125(2) 0.0532(14) Uani 1 1 d . .
H62 H 0.347544 1.076852 0.437872 0.064 Uiso 1 1 calc R U
C63 C 0.2845(3) 1.1474(5) 0.3732(2) 0.0670(17) Uani 1 1 d . .
H63 H 0.310468 1.209477 0.371778 0.080 Uiso 1 1 calc R U
C64 C 0.2253(3) 1.1365(5) 0.3362(2) 0.0699(17) Uani 1 1 d . .
H64 H 0.210860 1.190216 0.309093 0.084 Uiso 1 1 calc R U
C65 C 0.1873(3) 1.0480(5) 0.3386(2) 0.0643(16) Uani 1 1 d . .
H65 H 0.146274 1.041062 0.313398 0.077 Uiso 1 1 calc R U
C66 C 0.2081(3) 0.9688(4) 0.37722(19) 0.0500(13) Uani 1 1 d . .
H66 H 0.181244 0.907828 0.378635 0.060 Uiso 1 1 calc R U
C71 C 0.5228(2) 0.9817(4) 0.40927(19) 0.0406(11) Uani 1 1 d . .
C72 C 0.5764(2) 1.0394(4) 0.40267(19) 0.0463(12) Uani 1 1 d . .
H72 H 0.618872 1.016988 0.421173 0.056 Uiso 1 1 calc R U
C73 C 0.5684(3) 1.1297(4) 0.3693(2) 0.0489(13) Uani 1 1 d . .
H73 H 0.605417 1.168734 0.364755 0.059 Uiso 1 1 calc R U
C74 C 0.5075(3) 1.1625(5) 0.3428(2) 0.0623(15) Uani 1 1 d . .
H74 H 0.501910 1.225019 0.320325 0.075 Uiso 1 1 calc R U
C75 C 0.4541(3) 1.1049(5) 0.3488(3) 0.083(2) Uani 1 1 d . .
H75 H 0.411789 1.126876 0.329733 0.100 Uiso 1 1 calc R U
C76 C 0.4616(3) 1.0158(5) 0.3822(2) 0.0705(18) Uani 1 1 d . .
H76 H 0.424302 0.977412 0.386635 0.085 Uiso 1 1 calc R U
C81 C 0.1584(3) 0.4578(5) 0.6888(2) 0.0612(15) Uani 1 1 d . .
H81A H 0.130751 0.430156 0.711815 0.092 Uiso 1 1 calc R U
H81B H 0.202464 0.470299 0.711297 0.092 Uiso 1 1 calc R U
H81C H 0.160136 0.404742 0.660331 0.092 Uiso 1 1 calc R U
C82 C 0.1295(3) 0.6830(5) 0.7140(2) 0.0771(18) Uani 1 1 d . .
H82A H 0.104083 0.655063 0.738741 0.116 Uiso 1 1 calc R U
H82B H 0.112022 0.753283 0.699571 0.116 Uiso 1 1 calc R U
H82C H 0.175028 0.691297 0.733839 0.116 Uiso 1 1 calc R U
C83 C 0.0386(3) 0.5556(5) 0.6210(3) 0.079(2) Uani 1 1 d . .
H83A H 0.016747 0.520996 0.646669 0.119 Uiso 1 1 calc R U
H83B H 0.038152 0.506705 0.590400 0.119 Uiso 1 1 calc R U
H83C H 0.015915 0.622739 0.607333 0.119 Uiso 1 1 calc R U
C84 C 0.0466(3) 0.8519(5) 0.6029(2) 0.0732(18) Uani 1 1 d . .
H84A H 0.007377 0.894370 0.587798 0.110 Uiso 1 1 calc R U
H84B H 0.078664 0.897193 0.627640 0.110 Uiso 1 1 calc R U
H84C H 0.035431 0.789932 0.623094 0.110 Uiso 1 1 calc R U
C85 C 0.0206(2) 0.7198(5) 0.4981(2) 0.0657(16) Uani 1 1 d . .
H85A H -0.021734 0.756171 0.490972 0.099 Uiso 1 1 calc R U
H85B H 0.017210 0.648680 0.514284 0.099 Uiso 1 1 calc R U
H85C H 0.033910 0.710953 0.463741 0.099 Uiso 1 1 calc R U
C86 C 0.0969(3) 0.9246(5) 0.5085(3) 0.090(2) Uani 1 1 d . .
H86A H 0.058743 0.971923 0.502277 0.135 Uiso 1 1 calc R U
H86B H 0.105162 0.903414 0.473346 0.135 Uiso 1 1 calc R U
H86C H 0.134909 0.963189 0.530101 0.135 Uiso 1 1 calc R U
C87 C 0.7428(2) 0.8737(4) 0.4568(2) 0.0515(13) Uani 1 1 d . .
H87A H 0.774378 0.919141 0.444377 0.077 Uiso 1 1 calc R U
H87B H 0.724876 0.913824 0.483301 0.077 Uiso 1 1 calc R U
H87C H 0.707495 0.853843 0.425415 0.077 Uiso 1 1 calc R U
C88 C 0.8133(3) 0.6810(4) 0.4340(2) 0.0559(14) Uani 1 1 d . .
H88A H 0.845601 0.727002 0.422946 0.084 Uiso 1 1 calc R U
H88B H 0.776542 0.668686 0.402606 0.084 Uiso 1 1 calc R U
H88C H 0.833230 0.611623 0.447313 0.084 Uiso 1 1 calc R U
C89 C 0.8542(2) 0.7940(4) 0.5450(2) 0.0494(13) Uani 1 1 d . .
H89A H 0.881137 0.844512 0.530045 0.074 Uiso 1 1 calc R U
H89B H 0.880324 0.731067 0.560358 0.074 Uiso 1 1 calc R U
H89C H 0.837990 0.830080 0.573680 0.074 Uiso 1 1 calc R U
C90 C 0.8717(2) 0.4942(4) 0.5411(2) 0.0553(14) Uani 1 1 d . .
H90A H 0.909194 0.450311 0.559402 0.083 Uiso 1 1 calc R U
H90B H 0.886686 0.565797 0.532941 0.083 Uiso 1 1 calc R U
H90C H 0.849175 0.458730 0.507115 0.083 Uiso 1 1 calc R U
C91 C 0.8544(2) 0.5859(4) 0.6495(2) 0.0547(14) Uani 1 1 d . .
H91A H 0.895357 0.550805 0.667632 0.082 Uiso 1 1 calc R U
H91B H 0.825236 0.587490 0.674427 0.082 Uiso 1 1 calc R U
H91C H 0.863106 0.660003 0.639537 0.082 Uiso 1 1 calc R U
C92 C 0.8000(2) 0.3692(4) 0.6094(2) 0.0548(14) Uani 1 1 d . .
H92A H 0.841688 0.332189 0.622971 0.082 Uiso 1 1 calc R U
H92B H 0.773635 0.328724 0.578484 0.082 Uiso 1 1 calc R U
H92C H 0.776823 0.373450 0.638586 0.082 Uiso 1 1 calc R U
O100 O 0.1980(4) 0.0201(7) 0.7199(3) 0.207(4) Uani 1 1 d D .
C101 C 0.2369(4) -0.0642(7) 0.7457(3) 0.116(3) Uani 1 1 d D .
H10A H 0.210567 -0.116452 0.760949 0.139 Uiso 1 1 calc R U
H10B H 0.271992 -0.036137 0.775787 0.139 Uiso 1 1 calc R U
C102 C 0.2646(4) -0.1168(7) 0.7041(3) 0.115(3) Uani 1 1 d D .
H10C H 0.311461 -0.132160 0.718729 0.138 Uiso 1 1 calc R U
H10D H 0.241756 -0.185406 0.691740 0.138 Uiso 1 1 calc R U
C103 C 0.2553(4) -0.0401(6) 0.6596(3) 0.108(3) Uani 1 1 d D .
H10E H 0.238780 -0.077222 0.624265 0.130 Uiso 1 1 calc R U
H10F H 0.297017 -0.004370 0.659099 0.130 Uiso 1 1 calc R U
C104 C 0.2083(4) 0.0392(7) 0.6687(3) 0.121(3) Uani 1 1 d D .
H10G H 0.225264 0.113319 0.666761 0.145 Uiso 1 1 calc R U
H10H H 0.166955 0.031955 0.640539 0.145 Uiso 1 1 calc R U
O105 O 1.0476(5) 0.6972(11) 0.8439(5) 0.284(6) Uani 1 1 d D .
C106 C 1.0016(10) 0.6180(16) 0.8445(6) 0.409(16) Uani 1 1 d D .
H10I H 0.967420 0.643551 0.862265 0.491 Uiso 1 1 calc R U
H10J H 1.021555 0.551142 0.862608 0.491 Uiso 1 1 calc R U
C107 C 0.9765(8) 0.6027(12) 0.7865(6) 0.260(8) Uani 1 1 d D .
H10K H 0.938402 0.553811 0.777762 0.312 Uiso 1 1 calc R U
H10L H 1.010209 0.577631 0.768037 0.312 Uiso 1 1 calc R U
C108 C 0.9584(7) 0.7191(12) 0.7747(6) 0.266(9) Uani 1 1 d D .
H10M H 0.957524 0.737338 0.736372 0.320 Uiso 1 1 calc R U
H10N H 0.915223 0.734709 0.781593 0.320 Uiso 1 1 calc R U
C109 C 1.0088(8) 0.7788(10) 0.8119(7) 0.282(9) Uani 1 1 d D .
H10O H 1.034730 0.822008 0.791724 0.339 Uiso 1 1 calc R U
H10P H 0.989934 0.827783 0.835056 0.339 Uiso 1 1 calc R U

loop_
_atom_site_aniso_label
_atom_site_aniso_U_11
_atom_site_aniso_U_22
_atom_site_aniso_U_33
_atom_site_aniso_U_23
_atom_site_aniso_U_13
_atom_site_aniso_U_12
Si1 0.0350(8) 0.0694(10) 0.0547(9) -0.0043(8) 0.0207(7) -0.0043(7)
Si2 0.0280(7) 0.0551(9) 0.0723(10) -0.0011(8) 0.0117(7) 0.0068(7)
Si3 0.0312(7) 0.0480(8) 0.0435(8) -0.0038(7) 0.0139(6) -0.0049(6)
Si4 0.0259(7) 0.0459(8) 0.0474(8) -0.0042(7) 0.0049(6) 0.0040(6)
C1 0.030(2) 0.036(3) 0.029(2) 0.001(2) 0.0081(19) 0.006(2)
C2 0.027(2) 0.041(3) 0.035(3) 0.004(2) 0.0075(19) 0.002(2)
C3 0.030(2) 0.036(3) 0.039(3) 0.003(2) 0.010(2) 0.002(2)
C4 0.035(3) 0.039(3) 0.041(3) 0.006(2) 0.009(2) 0.001(2)
C5 0.029(2) 0.040(3) 0.035(3) -0.002(2) 0.013(2) -0.001(2)
C6 0.033(3) 0.041(3) 0.032(3) -0.003(2) 0.009(2) -0.002(2)
C7 0.024(2) 0.038(3) 0.042(3) 0.003(2) 0.010(2) 0.006(2)
C8 0.032(3) 0.041(3) 0.039(3) 0.000(2) 0.007(2) 0.007(2)
C11 0.030(2) 0.032(2) 0.031(2) 0.0014(19) 0.0089(18) 0.0028(19)
C12 0.025(2) 0.031(2) 0.027(2) -0.0008(19) 0.0087(17) 0.0010(18)
C13 0.031(2) 0.030(2) 0.025(2) 0.0032(19) 0.0070(18) 0.0017(19)
C14 0.027(2) 0.032(2) 0.026(2) 0.0008(19) 0.0054(17) 0.0011(19)
C15 0.029(2) 0.035(3) 0.028(2) -0.0008(19) 0.0065(18) -0.0003(19)
C16 0.028(2) 0.038(3) 0.027(2) -0.002(2) 0.0048(18) 0.0016(19)
C17 0.033(2) 0.042(3) 0.032(3) -0.005(2) 0.0088(19) -0.005(2)
C18 0.028(2) 0.046(3) 0.044(3) -0.007(2) 0.008(2) -0.004(2)
C19 0.026(2) 0.051(3) 0.048(3) -0.008(2) 0.009(2) 0.003(2)
C20 0.034(2) 0.039(3) 0.042(3) 0.001(2) 0.007(2) 0.005(2)
C21 0.023(2) 0.036(2) 0.034(2) 0.000(2) 0.0062(18) 0.0017(19)
C22 0.027(2) 0.032(2) 0.032(2) -0.0026(19) 0.0052(18) 0.0014(19)
C23 0.024(2) 0.036(3) 0.032(2) 0.001(2) 0.0078(18) 0.0039(19)
C24 0.030(2) 0.030(2) 0.034(2) 0.007(2) 0.0089(19) 0.0055(19)
C25 0.027(2) 0.032(2) 0.026(2) 0.0014(19) 0.0055(18) 0.0003(18)
C26 0.028(2) 0.034(2) 0.027(2) 0.0002(19) 0.0051(18) 0.0001(19)
C27 0.028(2) 0.034(2) 0.033(2) 0.003(2) 0.0083(18) 0.0005(19)
C28 0.031(2) 0.038(3) 0.037(3) 0.004(2) 0.013(2) -0.004(2)
C29 0.028(2) 0.037(3) 0.035(3) -0.005(2) 0.0090(19) -0.0007(19)
C30 0.027(2) 0.040(3) 0.039(3) -0.004(2) 0.0071(19) -0.001(2)
C31 0.028(2) 0.037(3) 0.041(3) 0.004(2) 0.008(2) 0.003(2)
C32 0.028(2) 0.036(3) 0.031(2) 0.001(2) 0.0096(18) 0.0036(19)
C41 0.034(3) 0.038(3) 0.036(3) 0.007(2) 0.006(2) 0.005(2)
C42 0.050(3) 0.051(3) 0.047(3) 0.011(2) 0.020(2) 0.014(3)
C43 0.065(4) 0.058(3) 0.048(3) 0.019(3) 0.024(3) 0.013(3)
C44 0.058(3) 0.046(3) 0.041(3) 0.008(3) 0.008(2) 0.005(3)
C45 0.063(4) 0.046(3) 0.054(3) 0.014(3) 0.018(3) 0.025(3)
C46 0.050(3) 0.045(3) 0.041(3) 0.006(2) 0.019(2) 0.010(2)
C51 0.044(3) 0.039(3) 0.036(3) 0.001(2) 0.006(2) -0.006(2)
C52 0.073(4) 0.042(3) 0.049(3) -0.003(2) 0.027(3) -0.015(3)
C53 0.102(5) 0.051(3) 0.048(3) 0.002(3) 0.029(3) -0.019(3)
C54 0.094(5) 0.047(3) 0.045(3) 0.009(3) 0.003(3) -0.010(3)
C55 0.070(4) 0.046(3) 0.061(4) 0.009(3) 0.007(3) 0.009(3)
C56 0.059(3) 0.045(3) 0.047(3) 0.005(2) 0.015(2) 0.007(3)
C61 0.050(3) 0.036(3) 0.035(3) 0.000(2) 0.014(2) 0.013(2)
C62 0.070(4) 0.050(3) 0.041(3) 0.001(2) 0.017(3) 0.002(3)
C63 0.113(5) 0.044(3) 0.051(3) 0.005(3) 0.033(3) 0.006(3)
C64 0.105(5) 0.061(4) 0.048(3) 0.013(3) 0.025(3) 0.038(3)
C65 0.074(4) 0.075(4) 0.043(3) 0.009(3) 0.013(3) 0.030(3)
C66 0.052(3) 0.054(3) 0.044(3) 0.004(2) 0.012(2) 0.016(3)
C71 0.044(3) 0.037(3) 0.041(3) 0.005(2) 0.009(2) -0.001(2)
C72 0.046(3) 0.047(3) 0.044(3) 0.008(2) 0.007(2) -0.005(2)
C73 0.056(3) 0.046(3) 0.049(3) 0.005(2) 0.021(3) -0.012(3)
C74 0.073(4) 0.052(4) 0.062(4) 0.019(3) 0.017(3) -0.001(3)
C75 0.053(4) 0.083(5) 0.107(5) 0.056(4) 0.006(3) 0.007(3)
C76 0.046(3) 0.073(4) 0.094(5) 0.048(4) 0.019(3) 0.006(3)
C81 0.054(3) 0.083(4) 0.050(3) 0.012(3) 0.019(3) -0.008(3)
C82 0.080(5) 0.095(5) 0.065(4) -0.010(3) 0.036(3) 0.002(4)
C83 0.041(3) 0.102(5) 0.096(5) 0.021(4) 0.017(3) -0.010(3)
C84 0.046(3) 0.082(4) 0.091(4) -0.014(4) 0.016(3) 0.018(3)
C85 0.035(3) 0.088(4) 0.070(4) -0.005(3) 0.005(3) 0.007(3)
C86 0.046(4) 0.090(5) 0.132(6) 0.041(4) 0.018(4) 0.026(3)
C87 0.044(3) 0.061(3) 0.054(3) 0.006(3) 0.021(2) -0.009(3)
C88 0.049(3) 0.069(4) 0.054(3) -0.013(3) 0.022(3) -0.009(3)
C89 0.039(3) 0.054(3) 0.057(3) -0.008(3) 0.017(2) -0.005(2)
C90 0.032(3) 0.064(4) 0.068(4) -0.011(3) 0.009(2) 0.006(3)
C91 0.047(3) 0.061(3) 0.052(3) -0.006(3) 0.004(2) 0.005(3)
C92 0.036(3) 0.056(3) 0.067(4) 0.006(3) 0.002(3) 0.007(3)
O100 0.233(9) 0.271(10) 0.153(6) 0.084(6) 0.114(6) 0.135(8)
C101 0.143(8) 0.126(7) 0.080(5) 0.013(5) 0.029(5) -0.017(5)
C102 0.139(8) 0.114(7) 0.091(6) 0.025(5) 0.026(5) 0.016(5)
C103 0.144(8) 0.107(6) 0.076(5) 0.010(4) 0.030(5) 0.004(5)
C104 0.111(7) 0.146(8) 0.108(6) 0.058(6) 0.030(5) 0.029(5)
O105 0.183(10) 0.342(16) 0.286(13) 0.021(11) -0.023(8) -0.085(9)
C106 0.48(3) 0.49(3) 0.187(12) 0.036(15) -0.062(16) -0.37(2)
C107 0.27(2) 0.256(14) 0.209(13) -0.083(14) -0.021(13) -0.045(14)
C108 0.212(15) 0.253(15) 0.267(15) -0.148(13) -0.074(12) 0.046(13)
C109 0.26(2) 0.217(13) 0.31(2) -0.125(12) -0.064(14) 0.048(11)

loop_
_atom_type_symbol
_atom_type_description
_atom_type_scat_dispersion_real
_atom_type_scat_dispersion_imag
_atom_type_scat_source
C C 0.0181 0.0091 'International Tables Vol C Tables 4.2.6.8 and 6.1.1.4'
H H 0.0000 0.0000 'International Tables Vol C Tables 4.2.6.8 and 6.1.1.4'
O O 0.0492 0.0322 'International Tables Vol C Tables 4.2.6.8 and 6.1.1.4'
Si Si 0.2541 0.3302 'International Tables Vol C Tables 4.2.6.8 and 6.1.1.4'

loop_
_geom_angle_atom_site_label_1
_geom_angle_atom_site_label_2
_geom_angle_atom_site_label_3
_geom_angle
C82 Si1 C81 105.4(3)
C82 Si1 C83 112.2(3)
C81 Si1 C83 105.3(3)
C82 Si1 C18 111.0(3)
C81 Si1 C18 109.6(2)
C83 Si1 C18 112.9(2)
C86 Si2 C85 107.3(3)
C86 Si2 C84 105.9(3)
C85 Si2 C84 109.6(3)
C86 Si2 C19 108.9(2)
C85 Si2 C19 110.5(2)
C84 Si2 C19 114.3(2)
C88 Si3 C87 104.4(2)
C88 Si3 C89 110.4(2)
C87 Si3 C89 106.8(2)
C88 Si3 C29 114.1(2)
C87 Si3 C29 108.3(2)
C89 Si3 C29 112.4(2)
C90 Si4 C92 106.5(2)
C90 Si4 C91 110.6(2)
C92 Si4 C91 106.6(2)
C90 Si4 C30 114.3(2)
C92 Si4 C30 109.1(2)
C91 Si4 C30 109.4(2)
C2 C1 C11 176.4(5)
C1 C2 C41 177.2(5)
C4 C3 C26 177.1(5)
C3 C4 C71 178.1(5)
C6 C5 C15 179.7(6)
C5 C6 C51 178.7(5)
C8 C7 C22 176.9(5)
C7 C8 C61 175.4(5)
C32 C11 C1 120.0(4)
C32 C11 C12 119.6(4)
C1 C11 C12 120.3(4)
C13 C12 C11 120.9(4)
C13 C12 C25 118.7(4)
C11 C12 C25 120.4(4)
C12 C13 C14 121.8(4)
C12 C13 H13 119.1
C14 C13 H13 119.1
C13 C14 C23 119.0(4)
C13 C14 C15 121.4(4)
C23 C14 C15 119.5(4)
C16 C15 C5 120.4(4)
C16 C15 C14 120.1(4)
C5 C15 C14 119.5(4)
C15 C16 C21 120.3(4)
C15 C16 C17 122.4(4)
C21 C16 C17 117.3(4)
C18 C17 C16 125.0(4)
C18 C17 H17 117.5
C16 C17 H17 117.5
C17 C18 C19 117.8(4)
C17 C18 Si1 113.4(4)
C19 C18 Si1 128.6(3)
C20 C19 C18 118.0(4)
C20 C19 Si2 114.4(4)
C18 C19 Si2 127.4(3)
C19 C20 C21 124.8(4)
C19 C20 H20 117.6
C21 C20 H20 117.6
C22 C21 C16 120.6(4)
C22 C21 C20 122.5(4)
C16 C21 C20 117.0(4)
C21 C22 C7 119.7(4)
C21 C22 C23 120.1(4)
C7 C22 C23 120.1(4)
C24 C23 C14 119.0(4)
C24 C23 C22 121.8(4)
C14 C23 C22 119.1(4)
C23 C24 C25 122.2(4)
C23 C24 H24 118.9
C25 C24 H24 118.9
C24 C25 C12 119.2(4)
C24 C25 C26 121.8(4)
C12 C25 C26 119.0(4)
C27 C26 C3 119.0(4)
C27 C26 C25 120.3(4)
C3 C26 C25 120.7(4)
C26 C27 C28 122.4(4)
C26 C27 C32 119.9(4)
C28 C27 C32 117.7(4)
C29 C28 C27 125.1(4)
C29 C28 H28 117.5
C27 C28 H28 117.5
C28 C29 C30 117.8(4)
C28 C29 Si3 113.9(3)
C30 C29 Si3 128.3(3)
C31 C30 C29 117.5(4)
C31 C30 Si4 114.2(3)
C29 C30 Si4 128.1(3)
C30 C31 C32 124.9(4)
C30 C31 H31 117.6
C32 C31 H31 117.6
C11 C32 C31 122.1(4)
C11 C32 C27 120.9(4)
C31 C32 C27 117.0(4)
C46 C41 C42 118.8(4)
C46 C41 C2 120.0(4)
C42 C41 C2 121.2(4)
C43 C42 C41 120.0(5)
C43 C42 H42 120.0
C41 C42 H42 120.0
C44 C43 C42 120.4(5)
C44 C43 H43 119.8
C42 C43 H43 119.8
C45 C44 C43 120.0(5)
C45 C44 H44 120.0
C43 C44 H44 120.0
C44 C45 C46 120.3(5)
C44 C45 H45 119.9
C46 C45 H45 119.9
C45 C46 C41 120.6(5)
C45 C46 H46 119.7
C41 C46 H46 119.7
C56 C51 C52 119.3(5)
C56 C51 C6 120.5(4)
C52 C51 C6 120.1(5)
C53 C52 C51 118.9(5)
C53 C52 H52 120.5
C51 C52 H52 120.5
C54 C53 C52 121.2(5)
C54 C53 H53 119.4
C52 C53 H53 119.4
C55 C54 C53 119.9(5)
C55 C54 H54 120.1
C53 C54 H54 120.1
C54 C55 C56 120.2(6)
C54 C55 H55 119.9
C56 C55 H55 119.9
C55 C56 C51 120.5(5)
C55 C56 H56 119.8
C51 C56 H56 119.8
C62 C61 C66 119.4(5)
C62 C61 C8 120.5(5)
C66 C61 C8 120.1(5)
C63 C62 C61 119.3(5)
C63 C62 H62 120.3
C61 C62 H62 120.3
C64 C63 C62 120.8(6)
C64 C63 H63 119.6
C62 C63 H63 119.6
C65 C64 C63 119.8(6)
C65 C64 H64 120.1
C63 C64 H64 120.1
C64 C65 C66 120.7(6)
C64 C65 H65 119.7
C66 C65 H65 119.7
C65 C66 C61 120.0(5)
C65 C66 H66 120.0
C61 C66 H66 120.0
C76 C71 C72 118.9(5)
C76 C71 C4 119.7(5)
C72 C71 C4 121.4(4)
C71 C72 C73 120.4(5)
C71 C72 H72 119.8
C73 C72 H72 119.8
C74 C73 C72 120.0(5)
C74 C73 H73 120.0
C72 C73 H73 120.0
C73 C74 C75 119.8(5)
C73 C74 H74 120.1
C75 C74 H74 120.1
C76 C75 C74 120.5(6)
C76 C75 H75 119.7
C74 C75 H75 119.7
C75 C76 C71 120.3(5)
C75 C76 H76 119.8
C71 C76 H76 119.8
Si1 C81 H81A 109.5
Si1 C81 H81B 109.5
H81A C81 H81B 109.5
Si1 C81 H81C 109.5
H81A C81 H81C 109.5
H81B C81 H81C 109.5
Si1 C82 H82A 109.5
Si1 C82 H82B 109.5
H82A C82 H82B 109.5
Si1 C82 H82C 109.5
H82A C82 H82C 109.5
H82B C82 H82C 109.5
Si1 C83 H83A 109.5
Si1 C83 H83B 109.5
H83A C83 H83B 109.5
Si1 C83 H83C 109.5
H83A C83 H83C 109.5
H83B C83 H83C 109.5
Si2 C84 H84A 109.5
Si2 C84 H84B 109.5
H84A C84 H84B 109.5
Si2 C84 H84C 109.5
H84A C84 H84C 109.5
H84B C84 H84C 109.5
Si2 C85 H85A 109.5
Si2 C85 H85B 109.5
H85A C85 H85B 109.5
Si2 C85 H85C 109.5
H85A C85 H85C 109.5
H85B C85 H85C 109.5
Si2 C86 H86A 109.5
Si2 C86 H86B 109.5
H86A C86 H86B 109.5
Si2 C86 H86C 109.5
H86A C86 H86C 109.5
H86B C86 H86C 109.5
Si3 C87 H87A 109.5
Si3 C87 H87B 109.5
H87A C87 H87B 109.5
Si3 C87 H87C 109.5
H87A C87 H87C 109.5
H87B C87 H87C 109.5
Si3 C88 H88A 109.5
Si3 C88 H88B 109.5
H88A C88 H88B 109.5
Si3 C88 H88C 109.5
H88A C88 H88C 109.5
H88B C88 H88C 109.5
Si3 C89 H89A 109.5
Si3 C89 H89B 109.5
H89A C89 H89B 109.5
Si3 C89 H89C 109.5
H89A C89 H89C 109.5
H89B C89 H89C 109.5
Si4 C90 H90A 109.5
Si4 C90 H90B 109.5
H90A C90 H90B 109.5
Si4 C90 H90C 109.5
H90A C90 H90C 109.5
H90B C90 H90C 109.5
Si4 C91 H91A 109.5
Si4 C91 H91B 109.5
H91A C91 H91B 109.5
Si4 C91 H91C 109.5
H91A C91 H91C 109.5
H91B C91 H91C 109.5
Si4 C92 H92A 109.5
Si4 C92 H92B 109.5
H92A C92 H92B 109.5
Si4 C92 H92C 109.5
H92A C92 H92C 109.5
H92B C92 H92C 109.5
C104 O100 C101 111.0(7)
O100 C101 C102 106.9(6)
O100 C101 H10A 110.3
C102 C101 H10A 110.3
O100 C101 H10B 110.3
C102 C101 H10B 110.3
H10A C101 H10B 108.6
C103 C102 C101 105.0(6)
C103 C102 H10C 110.7
C101 C102 H10C 110.7
C103 C102 H10D 110.7
C101 C102 H10D 110.7
H10C C102 H10D 108.8
C102 C103 C104 106.9(6)
C102 C103 H10E 110.3
C104 C103 H10E 110.3
C102 C103 H10F 110.3
C104 C103 H10F 110.3
H10E C103 H10F 108.6
O100 C104 C103 107.4(6)
O100 C104 H10G 110.2
C103 C104 H10G 110.2
O100 C104 H10H 110.2
C103 C104 H10H 110.2
H10G C104 H10H 108.5
C106 O105 C109 101.2(13)
O105 C106 C107 99.9(12)
O105 C106 H10I 111.8
C107 C106 H10I 111.8
O105 C106 H10J 111.8
C107 C106 H10J 111.8
H10I C106 H10J 109.5
C106 C107 C108 95.1(12)
C106 C107 H10K 112.7
C108 C107 H10K 112.7
C106 C107 H10L 112.7
C108 C107 H10L 112.7
H10K C107 H10L 110.2
C109 C108 C107 104.5(10)
C109 C108 H10M 110.9
C107 C108 H10M 110.9
C109 C108 H10N 110.9
C107 C108 H10N 110.9
H10M C108 H10N 108.9
O105 C109 C108 104.0(10)
O105 C109 H10O 111.0
C108 C109 H10O 111.0
O105 C109 H10P 111.0
C108 C109 H10P 111.0
H10O C109 H10P 109.0

loop_
_geom_bond_atom_site_label_1
_geom_bond_atom_site_label_2
_geom_bond_distance
Si1 C82 1.856(6)
Si1 C81 1.858(6)
Si1 C83 1.860(6)
Si1 C18 1.898(5)
Si2 C86 1.851(6)
Si2 C85 1.852(5)
Si2 C84 1.874(6)
Si2 C19 1.897(5)
Si3 C88 1.861(5)
Si3 C87 1.862(5)
Si3 C89 1.869(5)
Si3 C29 1.899(5)
Si4 C90 1.858(5)
Si4 C92 1.869(5)
Si4 C91 1.869(5)
Si4 C30 1.891(4)
C1 C2 1.193(6)
C1 C11 1.427(6)
C2 C41 1.441(6)
C3 C4 1.190(6)
C3 C26 1.427(6)
C4 C71 1.441(6)
C5 C6 1.204(6)
C5 C15 1.420(6)
C6 C51 1.442(6)
C7 C8 1.198(6)
C7 C22 1.428(6)
C8 C61 1.437(6)
C11 C32 1.403(6)
C11 C12 1.434(5)
C12 C13 1.400(6)
C12 C25 1.435(6)
C13 C14 1.403(5)
C13 H13 0.9500
C14 C23 1.436(6)
C14 C15 1.437(6)
C15 C16 1.404(6)
C16 C21 1.425(6)
C16 C17 1.440(6)
C17 C18 1.366(6)
C17 H17 0.9500
C18 C19 1.459(7)
C19 C20 1.371(6)
C20 C21 1.443(6)
C20 H20 0.9500
C21 C22 1.402(6)
C22 C23 1.439(6)
C23 C24 1.386(6)
C24 C25 1.398(5)
C24 H24 0.9500
C25 C26 1.437(6)
C26 C27 1.416(6)
C27 C28 1.418(6)
C27 C32 1.431(6)
C28 C29 1.366(6)
C28 H28 0.9500
C29 C30 1.469(6)
C30 C31 1.374(6)
C31 C32 1.429(6)
C31 H31 0.9500
C41 C46 1.386(6)
C41 C42 1.391(6)
C42 C43 1.379(7)
C42 H42 0.9500
C43 C44 1.372(7)
C43 H43 0.9500
C44 C45 1.372(7)
C44 H44 0.9500
C45 C46 1.372(6)
C45 H45 0.9500
C46 H46 0.9500
C51 C56 1.383(6)
C51 C52 1.396(6)
C52 C53 1.382(7)
C52 H52 0.9500
C53 C54 1.367(8)
C53 H53 0.9500
C54 C55 1.366(8)
C54 H54 0.9500
C55 C56 1.378(7)
C55 H55 0.9500
C56 H56 0.9500
C61 C62 1.389(7)
C61 C66 1.397(7)
C62 C63 1.388(7)
C62 H62 0.9500
C63 C64 1.379(8)
C63 H63 0.9500
C64 C65 1.368(8)
C64 H64 0.9500
C65 C66 1.377(7)
C65 H65 0.9500
C66 H66 0.9500
C71 C76 1.378(7)
C71 C72 1.384(6)
C72 C73 1.384(7)
C72 H72 0.9500
C73 C74 1.365(7)
C73 H73 0.9500
C74 C75 1.374(8)
C74 H74 0.9500
C75 C76 1.373(7)
C75 H75 0.9500
C76 H76 0.9500
C81 H81A 0.9800
C81 H81B 0.9800
C81 H81C 0.9800
C82 H82A 0.9800
C82 H82B 0.9800
C82 H82C 0.9800
C83 H83A 0.9800
C83 H83B 0.9800
C83 H83C 0.9800
C84 H84A 0.9800
C84 H84B 0.9800
C84 H84C 0.9800
C85 H85A 0.9800
C85 H85B 0.9800
C85 H85C 0.9800
C86 H86A 0.9800
C86 H86B 0.9800
C86 H86C 0.9800
C87 H87A 0.9800
C87 H87B 0.9800
C87 H87C 0.9800
C88 H88A 0.9800
C88 H88B 0.9800
C88 H88C 0.9800
C89 H89A 0.9800
C89 H89B 0.9800
C89 H89C 0.9800
C90 H90A 0.9800
C90 H90B 0.9800
C90 H90C 0.9800
C91 H91A 0.9800
C91 H91B 0.9800
C91 H91C 0.9800
C92 H92A 0.9800
C92 H92B 0.9800
C92 H92C 0.9800
O100 C104 1.380(8)
O100 C101 1.389(9)
C101 C102 1.472(9)
C101 H10A 0.9900
C101 H10B 0.9900
C102 C103 1.445(9)
C102 H10C 0.9900
C102 H10D 0.9900
C103 C104 1.455(9)
C103 H10E 0.9900
C103 H10F 0.9900
C104 H10G 0.9900
C104 H10H 0.9900
O105 C106 1.385(12)
O105 C109 1.425(12)
C106 C107 1.444(13)
C106 H10I 0.9900
C106 H10J 0.9900
C107 C108 1.501(14)
C107 H10K 0.9900
C107 H10L 0.9900
C108 C109 1.442(12)
C108 H10M 0.9900
C108 H10N 0.9900
C109 H10O 0.9900
C109 H10P 0.9900

loop_
_geom_torsion_atom_site_label_1
_geom_torsion_atom_site_label_2
_geom_torsion_atom_site_label_3
_geom_torsion_atom_site_label_4
_geom_torsion
C32 C11 C12 C13 -177.5(4)
C1 C11 C12 C13 0.8(6)
C32 C11 C12 C25 0.9(6)
C1 C11 C12 C25 179.2(4)
C11 C12 C13 C14 176.7(4)
C25 C12 C13 C14 -1.7(6)
C12 C13 C14 C23 1.4(6)
C12 C13 C14 C15 -175.7(4)
C13 C14 C15 C16 173.8(4)
C23 C14 C15 C16 -3.4(6)
C13 C14 C15 C5 -5.5(6)
C23 C14 C15 C5 177.4(4)
C5 C15 C16 C21 -176.2(4)
C14 C15 C16 C21 4.6(6)
C5 C15 C16 C17 5.4(6)
C14 C15 C16 C17 -173.9(4)
C15 C16 C17 C18 -179.3(4)
C21 C16 C17 C18 2.2(6)
C16 C17 C18 C19 1.1(7)
C16 C17 C18 Si1 -175.0(3)
C82 Si1 C18 C17 102.5(4)
C81 Si1 C18 C17 -13.5(4)
C83 Si1 C18 C17 -130.5(4)
C82 Si1 C18 C19 -73.0(5)
C81 Si1 C18 C19 171.0(4)
C83 Si1 C18 C19 53.9(5)
C17 C18 C19 C20 -2.7(7)
Si1 C18 C19 C20 172.7(4)
C17 C18 C19 Si2 172.9(3)
Si1 C18 C19 Si2 -11.7(6)
C86 Si2 C19 C20 -16.8(5)
C85 Si2 C19 C20 100.8(4)
C84 Si2 C19 C20 -135.0(4)
C86 Si2 C19 C18 167.4(5)
C85 Si2 C19 C18 -74.9(5)
C84 Si2 C19 C18 49.3(5)
C18 C19 C20 C21 1.0(7)
Si2 C19 C20 C21 -175.1(3)
C15 C16 C21 C22 -1.2(6)
C17 C16 C21 C22 177.3(4)
C15 C16 C21 C20 177.8(4)
C17 C16 C21 C20 -3.7(6)
C19 C20 C21 C22 -178.8(4)
C19 C20 C21 C16 2.2(7)
C16 C21 C22 C7 178.3(4)
C20 C21 C22 C7 -0.7(6)
C16 C21 C22 C23 -3.3(6)
C20 C21 C22 C23 177.7(4)
C13 C14 C23 C24 0.8(6)
C15 C14 C23 C24 178.0(4)
C13 C14 C23 C22 -178.3(4)
C15 C14 C23 C22 -1.1(6)
C21 C22 C23 C24 -174.6(4)
C7 C22 C23 C24 3.8(6)
C21 C22 C23 C14 4.5(6)
C7 C22 C23 C14 -177.2(4)
C14 C23 C24 C25 -2.6(6)
C22 C23 C24 C25 176.4(4)
C23 C24 C25 C12 2.3(6)
C23 C24 C25 C26 -176.0(4)
C13 C12 C25 C24 -0.1(6)
C11 C12 C25 C24 -178.5(4)
C13 C12 C25 C26 178.2(4)
C11 C12 C25 C26 -0.2(6)
C24 C25 C26 C27 177.9(4)
C12 C25 C26 C27 -0.4(6)
C24 C25 C26 C3 1.3(6)
C12 C25 C26 C3 -177.0(4)
C3 C26 C27 C28 -1.3(6)
C25 C26 C27 C28 -178.0(4)
C3 C26 C27 C32 177.0(4)
C25 C26 C27 C32 0.3(6)
C26 C27 C28 C29 174.8(4)
C32 C27 C28 C29 -3.5(7)
C27 C28 C29 C30 3.2(7)
C27 C28 C29 Si3 -174.4(4)
C88 Si3 C29 C28 -106.6(4)
C87 Si3 C29 C28 9.1(4)
C89 Si3 C29 C28 126.8(3)
C88 Si3 C29 C30 76.1(4)
C87 Si3 C29 C30 -168.2(4)
C89 Si3 C29 C30 -50.5(5)
C28 C29 C30 C31 -0.6(6)
Si3 C29 C30 C31 176.6(3)
C28 C29 C30 Si4 -175.3(3)
Si3 C29 C30 Si4 1.9(6)
C90 Si4 C30 C31 143.0(3)
C92 Si4 C30 C31 23.9(4)
C91 Si4 C30 C31 -92.4(4)
C90 Si4 C30 C29 -42.2(5)
C92 Si4 C30 C29 -161.2(4)
C91 Si4 C30 C29 82.5(4)
C29 C30 C31 C32 -1.6(7)
Si4 C30 C31 C32 173.8(3)
C1 C11 C32 C31 -1.8(6)
C12 C11 C32 C31 176.6(4)
C1 C11 C32 C27 -179.3(4)
C12 C11 C32 C27 -1.0(6)
C30 C31 C32 C11 -176.3(4)
C30 C31 C32 C27 1.3(6)
C26 C27 C32 C11 0.5(6)
C28 C27 C32 C11 178.8(4)
C26 C27 C32 C31 -177.2(4)
C28 C27 C32 C31 1.1(6)
C46 C41 C42 C43 0.1(7)
C2 C41 C42 C43 -178.7(5)
C41 C42 C43 C44 -0.3(8)
C42 C43 C44 C45 0.2(8)
C43 C44 C45 C46 0.2(8)
C44 C45 C46 C41 -0.4(8)
C42 C41 C46 C45 0.2(7)
C2 C41 C46 C45 179.1(5)
C56 C51 C52 C53 1.2(7)
C6 C51 C52 C53 -176.8(5)
C51 C52 C53 C54 -0.4(8)
C52 C53 C54 C55 -1.1(9)
C53 C54 C55 C56 1.8(9)
C54 C55 C56 C51 -0.9(8)
C52 C51 C56 C55 -0.6(8)
C6 C51 C56 C55 177.4(5)
C66 C61 C62 C63 -1.1(7)
C8 C61 C62 C63 179.9(5)
C61 C62 C63 C64 0.0(8)
C62 C63 C64 C65 1.0(9)
C63 C64 C65 C66 -0.9(9)
C64 C65 C66 C61 -0.2(8)
C62 C61 C66 C65 1.2(7)
C8 C61 C66 C65 -179.8(4)
C76 C71 C72 C73 -0.2(8)
C4 C71 C72 C73 179.0(5)
C71 C72 C73 C74 0.3(8)
C72 C73 C74 C75 -0.9(9)
C73 C74 C75 C76 1.4(10)
C74 C75 C76 C71 -1.3(11)
C72 C71 C76 C75 0.7(9)
C4 C71 C76 C75 -178.5(6)
C104 O100 C101 C102 -11.6(12)
O100 C101 C102 C103 16.4(10)
C101 C102 C103 C104 -15.2(10)
C101 O100 C104 C103 2.0(12)
C102 C103 C104 O100 8.6(11)
C109 O105 C106 C107 56.3(19)
O105 C106 C107 C108 -56.0(19)
C106 C107 C108 C109 36(2)
C106 O105 C109 C108 -31(2)
C107 C108 C109 O105 -4(2)
